data_4503597
loop_
_publ_author_name
'Long, Sihui'
'Parkin, Sean'
'Siegler, Maxime A.'
'Cammers, Arthur'
'Li, Tonglei'

_publ_section_title
;
 Polymorphism and Phase Behaviors of 2-(Phenylamino)nicotinic Acid
;
_journal_issue 11
_journal_name_full 'Crystal Growth &amp; Design'
_journal_page_first 4006
_journal_paper_doi 10.1021/cg800123z
_journal_volume 8
_journal_year 2008
_chemical_formula_moiety 'C12 H10 N2 O2'
_chemical_formula_sum 'C12 H10 N2 O2'
_chemical_formula_weight 214.22
_chemical_name_systematic
; 
 2-(Phenylamino)nicotinic acid  
;
_space_group_IT_number 14
_space_group_name_Hall '-P 2ybc'
_symmetry_cell_setting monoclinic
_symmetry_space_group_name_Hall '-P 2ybc'
_symmetry_space_group_name_H-M 'P 1 21/c 1'
_atom_sites_solution_hydrogens geom
_atom_sites_solution_primary direct
_atom_sites_solution_secondary difmap
_audit_creation_method SHELXL-97
_cell_angle_alpha 90.00
_cell_angle_beta 99.76(1)
_cell_angle_gamma 90.00
_cell_formula_units_Z 4
_cell_length_a 15.837(3)
_cell_length_b 5.491(1)
_cell_length_c 11.723(2)
_cell_measurement_reflns_used 2528
_cell_measurement_temperature 90.0(2)
_cell_measurement_theta_max 27.48
_cell_measurement_theta_min 1.00
_cell_volume 1004.7(3)
_computing_cell_refinement 'DENZO-SMN (Nonius, 1997)'
_computing_data_collection 'COLLECT (Nonius, 2002)'
_computing_data_reduction 'DENZO-SMN (Nonius, 1997)'
_computing_molecular_graphics 'XP in SHELXTL (Bruker, 1995)'
_computing_publication_material 'SHELX-97 and local procedures'
_computing_structure_refinement 'SHELXL-97 (Sheldrick, 1997)'
_computing_structure_solution 'SHELXS-97 (Sheldrick, 1997)'
_diffrn_ambient_temperature 90.0(2)
_diffrn_detector_area_resol_mean 18
_diffrn_measured_fraction_theta_full 0.998
_diffrn_measured_fraction_theta_max 0.998
_diffrn_measurement_device_type 'Nonius KappaCCD diffractometer'
_diffrn_measurement_method '\w scans at fixed \c = 55\%'
_diffrn_radiation_monochromator graphite
_diffrn_radiation_source 'fine-focus sealed tube'
_diffrn_radiation_type MoK\a
_diffrn_radiation_wavelength 0.71073
_diffrn_reflns_av_R_equivalents 0.0208
_diffrn_reflns_av_sigmaI/netI 0.0323
_diffrn_reflns_limit_h_max 20
_diffrn_reflns_limit_h_min -20
_diffrn_reflns_limit_k_max 7
_diffrn_reflns_limit_k_min -7
_diffrn_reflns_limit_l_max 15
_diffrn_reflns_limit_l_min -15
_diffrn_reflns_number 4331
_diffrn_reflns_theta_full 27.47
_diffrn_reflns_theta_max 27.47
_diffrn_reflns_theta_min 1.30
_exptl_absorpt_coefficient_mu 0.099
_exptl_absorpt_correction_T_max 0.9970
_exptl_absorpt_correction_T_min 0.9615
_exptl_absorpt_correction_type multi-scan
_exptl_absorpt_process_details 'Scalepack (Otwinowski & Minor, 1997)'
_exptl_crystal_colour yellow
_exptl_crystal_density_diffrn 1.416
_exptl_crystal_density_method 'not measured'
_exptl_crystal_description plate
_exptl_crystal_F_000 448
_exptl_crystal_size_max 0.40
_exptl_crystal_size_mid 0.30
_exptl_crystal_size_min 0.03
_refine_diff_density_max 0.259
_refine_diff_density_min -0.236
_refine_diff_density_rms 0.050
_refine_ls_extinction_method none
_refine_ls_goodness_of_fit_ref 1.055
_refine_ls_hydrogen_treatment constr
_refine_ls_matrix_type full
_refine_ls_number_parameters 146
_refine_ls_number_reflns 2293
_refine_ls_number_restraints 0
_refine_ls_restrained_S_all 1.055
_refine_ls_R_factor_all 0.0561
_refine_ls_R_factor_gt 0.0417
_refine_ls_shift/su_max 0.000
_refine_ls_shift/su_mean 0.000
_refine_ls_structure_factor_coef Fsqd
_refine_ls_weighting_details 'calc w=1/[\s^2^(Fo^2^)+(0.0654P)^2^+0.1902P] where P=(Fo^2^+2Fc^2^)/3'
_refine_ls_weighting_scheme calc
_refine_ls_wR_factor_gt 0.1053
_refine_ls_wR_factor_ref 0.1144
_reflns_number_gt 1796
_reflns_number_total 2293
_reflns_threshold_expression >2\s(I)
_cod_data_source_file cg800123z_si_001.cif
_cod_data_source_block alpha
_cod_original_sg_symbol_H-M 'P 21/c'
_cod_database_code 4503597

loop_
_symmetry_equiv_pos_as_xyz
'x, y, z'
'-x, y+1/2, -z+1/2'
'-x, -y, -z'
'x, -y-1/2, z-1/2'

loop_
_atom_site_label
_atom_site_type_symbol
_atom_site_fract_x
_atom_site_fract_y
_atom_site_fract_z
_atom_site_U_iso_or_equiv
_atom_site_adp_type
_atom_site_occupancy
_atom_site_symmetry_multiplicity
_atom_site_calc_flag
_atom_site_refinement_flags
C2 C 0.28774(8) 0.5092(2) 0.46698(10) 0.0165(3) Uani 1 1 d .
C3 C 0.36771(7) 0.4679(2) 0.54201(10) 0.0175(3) Uani 1 1 d .
C4 C 0.39102(8) 0.6275(2) 0.63399(11) 0.0199(3) Uani 1 1 d .
H4 H 0.4433 0.6030 0.6860 0.024 Uiso 1 1 calc R
C5 C 0.33884(8) 0.8216(2) 0.65049(11) 0.0214(3) Uani 1 1 d .
H5 H 0.3532 0.9293 0.7142 0.026 Uiso 1 1 calc R
C6 C 0.26441(8) 0.8527(2) 0.56998(11) 0.0200(3) Uani 1 1 d .
H6 H 0.2294 0.9893 0.5792 0.024 Uiso 1 1 calc R
C8 C 0.18561(7) 0.3462(2) 0.29406(10) 0.0164(3) Uani 1 1 d .
C9 C 0.17898(8) 0.1463(2) 0.21915(11) 0.0190(3) Uani 1 1 d .
H9 H 0.2215 0.0224 0.2311 0.023 Uiso 1 1 calc R
C10 C 0.11133(8) 0.1264(2) 0.12778(11) 0.0200(3) Uani 1 1 d .
H10 H 0.1079 -0.0094 0.0770 0.024 Uiso 1 1 calc R
C11 C 0.04859(8) 0.3051(2) 0.11056(11) 0.0201(3) Uani 1 1 d .
H11 H 0.0023 0.2933 0.0476 0.024 Uiso 1 1 calc R
C12 C 0.05400(8) 0.5006(2) 0.18575(11) 0.0198(3) Uani 1 1 d .
H12 H 0.0104 0.6214 0.1745 0.024 Uiso 1 1 calc R
C13 C 0.12191(8) 0.5244(2) 0.27760(11) 0.0184(3) Uani 1 1 d .
H13 H 0.1248 0.6602 0.3284 0.022 Uiso 1 1 calc R
C14 C 0.42557(7) 0.2692(2) 0.52236(10) 0.0175(3) Uani 1 1 d .
N1 N 0.23870(7) 0.7046(2) 0.48085(9) 0.0189(3) Uani 1 1 d .
N7 N 0.25955(6) 0.34977(19) 0.38017(9) 0.0177(3) Uani 1 1 d .
H7 H 0.2940 0.2250 0.3771 0.021 Uiso 1 1 calc R
O15 O 0.49559(5) 0.25245(17) 0.60148(7) 0.0216(2) Uani 1 1 d .
H15 H 0.5261 0.1372 0.5845 0.032 Uiso 1 1 calc R
O16 O 0.41188(5) 0.12816(17) 0.43884(8) 0.0209(2) Uani 1 1 d .

loop_
_atom_site_aniso_label
_atom_site_aniso_U_11
_atom_site_aniso_U_22
_atom_site_aniso_U_33
_atom_site_aniso_U_23
_atom_site_aniso_U_13
_atom_site_aniso_U_12
C2 0.0170(6) 0.0169(6) 0.0160(6) 0.0019(5) 0.0040(5) -0.0015(5)
C3 0.0165(6) 0.0195(6) 0.0168(6) 0.0019(5) 0.0039(5) -0.0004(5)
C4 0.0187(6) 0.0238(7) 0.0170(6) 0.0010(5) 0.0024(5) -0.0027(5)
C5 0.0254(7) 0.0210(7) 0.0183(6) -0.0036(5) 0.0055(5) -0.0035(5)
C6 0.0247(7) 0.0165(6) 0.0202(7) -0.0002(5) 0.0074(5) 0.0002(5)
C8 0.0148(6) 0.0189(6) 0.0154(6) 0.0023(5) 0.0023(5) -0.0012(5)
C9 0.0185(6) 0.0153(6) 0.0233(7) 0.0001(5) 0.0040(5) 0.0012(5)
C10 0.0215(6) 0.0182(6) 0.0201(6) -0.0019(5) 0.0031(5) -0.0037(5)
C11 0.0181(6) 0.0219(7) 0.0192(6) 0.0032(5) 0.0003(5) -0.0016(5)
C12 0.0173(6) 0.0197(6) 0.0218(7) 0.0044(5) 0.0021(5) 0.0032(5)
C13 0.0187(6) 0.0175(6) 0.0189(6) 0.0001(5) 0.0026(5) 0.0010(5)
C14 0.0162(6) 0.0204(7) 0.0160(6) 0.0020(5) 0.0025(5) -0.0016(5)
N1 0.0213(6) 0.0172(5) 0.0186(5) 0.0003(4) 0.0048(4) -0.0003(4)
N7 0.0173(5) 0.0168(5) 0.0182(5) -0.0013(4) 0.0003(4) 0.0033(4)
O15 0.0173(5) 0.0256(5) 0.0204(5) -0.0029(4) -0.0016(4) 0.0046(4)
O16 0.0185(5) 0.0240(5) 0.0193(5) -0.0028(4) 0.0001(4) 0.0035(4)

loop_
_atom_type_symbol
_atom_type_description
_atom_type_scat_dispersion_real
_atom_type_scat_dispersion_imag
_atom_type_scat_source
C C 0.0033 0.0016 'International Tables Vol C Tables 4.2.6.8 and 6.1.1.4'
H H 0.0000 0.0000 'International Tables Vol C Tables 4.2.6.8 and 6.1.1.4'
N N 0.0061 0.0033 'International Tables Vol C Tables 4.2.6.8 and 6.1.1.4'
O O 0.0106 0.0060 'International Tables Vol C Tables 4.2.6.8 and 6.1.1.4'

loop_
_geom_angle_atom_site_label_1
_geom_angle_atom_site_label_2
_geom_angle_atom_site_label_3
_geom_angle
N1 C2 N7 118.64(11)
N1 C2 C3 121.23(11)
N7 C2 C3 120.14(11)
C4 C3 C2 117.88(11)
C4 C3 C14 119.97(11)
C2 C3 C14 122.12(11)
C5 C4 C3 120.54(12)
C5 C4 H4 119.7
C3 C4 H4 119.7
C4 C5 C6 117.27(12)
C4 C5 H5 121.4
C6 C5 H5 121.4
N1 C6 C5 124.67(12)
N1 C6 H6 117.7
C5 C6 H6 117.7
C13 C8 C9 119.23(11)
C13 C8 N7 125.60(11)
C9 C8 N7 115.16(11)
C10 C9 C8 120.88(12)
C10 C9 H9 119.6
C8 C9 H9 119.6
C9 C10 C11 119.89(12)
C9 C10 H10 120.1
C11 C10 H10 120.1
C12 C11 C10 119.42(11)
C12 C11 H11 120.3
C10 C11 H11 120.3
C11 C12 C13 121.47(12)
C11 C12 H12 119.3
C13 C12 H12 119.3
C12 C13 C8 119.10(12)
C12 C13 H13 120.4
C8 C13 H13 120.4
O16 C14 O15 121.63(11)
O16 C14 C3 123.97(11)
O15 C14 C3 114.40(11)
C6 N1 C2 118.29(11)
C2 N7 C8 132.25(11)
C2 N7 H7 113.9
C8 N7 H7 113.9
C14 O15 H15 109.5

loop_
_geom_bond_atom_site_label_1
_geom_bond_atom_site_label_2
_geom_bond_distance
C2 N1 1.3507(16)
C2 N7 1.3592(16)
C2 C3 1.4322(17)
C3 C4 1.3899(18)
C3 C14 1.4678(17)
C4 C5 1.3822(19)
C4 H4 0.9500
C5 C6 1.3900(18)
C5 H5 0.9500
C6 N1 1.3320(17)
C6 H6 0.9500
C8 C13 1.3952(17)
C8 C9 1.3985(18)
C8 N7 1.4106(15)
C9 C10 1.3849(17)
C9 H9 0.9500
C10 C11 1.3866(18)
C10 H10 0.9500
C11 C12 1.3823(18)
C11 H11 0.9500
C12 C13 1.3931(18)
C12 H12 0.9500
C13 H13 0.9500
C14 O16 1.2384(15)
C14 O15 1.3228(14)
N7 H7 0.8800
O15 H15 0.8400

loop_
_geom_hbond_atom_site_label_D
_geom_hbond_atom_site_label_H
_geom_hbond_atom_site_label_A
_geom_hbond_distance_DH
_geom_hbond_distance_HA
_geom_hbond_distance_DA
_geom_hbond_angle_DHA
_geom_hbond_site_symmetry_A
N7 H7 O16 0.88 1.96 2.6854(14) 139.0 .
O15 H15 O16 0.84 1.80 2.6407(13) 173.7 3_656

loop_
_geom_torsion_atom_site_label_1
_geom_torsion_atom_site_label_2
_geom_torsion_atom_site_label_3
_geom_torsion_atom_site_label_4
_geom_torsion
N1 C2 C3 C4 3.74(18)
N7 C2 C3 C4 -175.90(11)
N1 C2 C3 C14 -174.46(11)
N7 C2 C3 C14 5.90(18)
C2 C3 C4 C5 -1.07(18)
C14 C3 C4 C5 177.17(11)
C3 C4 C5 C6 -1.78(18)
C4 C5 C6 N1 2.3(2)
C13 C8 C9 C10 1.51(19)
N7 C8 C9 C10 -177.19(10)
C8 C9 C10 C11 -0.72(19)
C9 C10 C11 C12 -0.55(19)
C10 C11 C12 C13 1.03(19)
C11 C12 C13 C8 -0.23(19)
C9 C8 C13 C12 -1.03(18)
N7 C8 C13 C12 177.53(11)
C4 C3 C14 O16 -175.71(12)
C2 C3 C14 O16 2.45(19)
C4 C3 C14 O15 3.63(17)
C2 C3 C14 O15 -178.20(11)
C5 C6 N1 C2 0.24(19)
N7 C2 N1 C6 176.33(11)
C3 C2 N1 C6 -3.33(17)
N1 C2 N7 C8 1.4(2)
C3 C2 N7 C8 -178.98(11)
C13 C8 N7 C2 1.8(2)
C9 C8 N7 C2 -179.63(12)

loop_
_cod_related_entry_id
_cod_related_entry_database
_cod_related_entry_code
1 ChemSpider 1223013
